data_4327883
loop_
_publ_author_name
'John M. Breen'
'Lei Zhang'
'Rapha\`ele Clement'
'Wolfgang Schmitt'

_publ_section_title
;
 Hybrid Polyoxovanadates: Anion-Influenced Formation of Nanoscopic Cages
 and Supramolecular Assemblies of Asymmetric Clusters
;
_journal_name_full 'Inorganic Chemistry'
_journal_page_first 19
_journal_page_last 21
_journal_paper_doi 10.1021/ic202104z
_journal_volume 51
_journal_year 2012
_chemical_formula_sum 'C58 H48 As10 Cl2 N10 Na0 O60 V14'
_chemical_formula_weight 3378.32
_chemical_name_systematic
; 
 ? 
;
_space_group_IT_number 2
_symmetry_space_group_name_Hall '-P 1'
_symmetry_space_group_name_H-M 'P -1'
_atom_sites_solution_hydrogens geom
_atom_sites_solution_primary direct
_atom_sites_solution_secondary difmap
_audit_creation_method SHELXL-97
_cell_angle_alpha 78.330(2)
_cell_angle_beta 67.724(2)
_cell_angle_gamma 69.945(2)
_cell_formula_units_Z 1
_cell_length_a 15.6447(12)
_cell_length_b 16.3423(13)
_cell_length_c 17.6625(14)
_cell_measurement_temperature 150(2)
_cell_volume 3911.8(5)
_computing_structure_refinement 'SHELXL-97 (Sheldrick, 1997)'
_computing_structure_solution 'SHELXS-97 (Sheldrick, 1990)'
_diffrn_ambient_temperature 150(2)
_diffrn_measured_fraction_theta_full 0.995
_diffrn_measured_fraction_theta_max 0.995
_diffrn_radiation_monochromator graphite
_diffrn_radiation_source 'fine-focus sealed tube'
_diffrn_radiation_type MoK\a
_diffrn_radiation_wavelength 0.71073
_diffrn_reflns_av_R_equivalents 0.0438
_diffrn_reflns_av_sigmaI/netI 0.0583
_diffrn_reflns_limit_h_max 18
_diffrn_reflns_limit_h_min -18
_diffrn_reflns_limit_k_max 19
_diffrn_reflns_limit_k_min -19
_diffrn_reflns_limit_l_max 21
_diffrn_reflns_limit_l_min -21
_diffrn_reflns_number 41646
_diffrn_reflns_theta_full 25.00
_diffrn_reflns_theta_max 25.00
_diffrn_reflns_theta_min 1.47
_exptl_absorpt_coefficient_mu 2.996
_exptl_absorpt_correction_T_max 0.861
_exptl_absorpt_correction_T_min 0.705
_exptl_absorpt_correction_type multi-scan
_exptl_crystal_colour blue
_exptl_crystal_density_diffrn 1.434
_exptl_crystal_description block
_exptl_crystal_F_000 1632
_exptl_crystal_size_max 0.12
_exptl_crystal_size_mid 0.10
_exptl_crystal_size_min 0.05
_platon_squeeze_details
;
;
_refine_diff_density_max 2.681
_refine_diff_density_min -1.606
_refine_diff_density_rms 0.200
_refine_ls_extinction_method none
_refine_ls_goodness_of_fit_ref 1.006
_refine_ls_hydrogen_treatment constr
_refine_ls_matrix_type full
_refine_ls_number_parameters 683
_refine_ls_number_reflns 13709
_refine_ls_number_restraints 9
_refine_ls_restrained_S_all 1.018
_refine_ls_R_factor_all 0.1009
_refine_ls_R_factor_gt 0.0786
_refine_ls_shift/su_max 0.003
_refine_ls_shift/su_mean 0.000
_refine_ls_structure_factor_coef Fsqd
_refine_ls_weighting_details 'calc w=1/[\s^2^(Fo^2^)+(0.1804P)^2^+0.0000P] where P=(Fo^2^+2Fc^2^)/3'
_refine_ls_weighting_scheme calc
_refine_ls_wR_factor_gt 0.2319
_refine_ls_wR_factor_ref 0.2508
_reflns_number_gt 9093
_reflns_number_total 13709
_reflns_threshold_expression >2sigma(I)
_cod_data_source_file ic202104z_si_002.cif
_cod_data_source_block a
_cod_database_code 4327883

loop_
_symmetry_equiv_pos_as_xyz
'x, y, z'
'-x, -y, -z'

loop_
_atom_site_label
_atom_site_type_symbol
_atom_site_fract_x
_atom_site_fract_y
_atom_site_fract_z
_atom_site_U_iso_or_equiv
_atom_site_adp_type
_atom_site_occupancy
_atom_site_symmetry_multiplicity
_atom_site_calc_flag
_atom_site_refinement_flags
As1 As 0.30108(6) 0.40951(5) 0.25033(5) 0.0402(2) Uani 1 1 d .
As2 As -0.09780(7) 0.48397(6) 0.26208(6) 0.0509(3) Uani 1 1 d .
As3 As -0.18611(6) 0.27838(5) 0.57626(5) 0.0393(2) Uani 1 1 d .
As4 As 0.21346(7) 0.20498(6) 0.56435(5) 0.0488(3) Uani 1 1 d .
As5 As 0.11080(6) 0.19840(5) 0.33423(5) 0.0391(2) Uani 1 1 d .
V1 V 0.26945(9) 0.22653(8) 0.36267(8) 0.0398(3) Uani 1 1 d .
V2 V 0.12813(11) 0.35451(10) 0.22314(8) 0.0475(4) Uani 1 1 d .
V3 V -0.09260(10) 0.29201(9) 0.37172(8) 0.0423(3) Uani 1 1 d .
V4 V 0.04949(9) 0.16393(8) 0.51177(8) 0.0382(3) Uani 1 1 d .
V5 V 0.24222(12) 0.62683(9) 0.25540(9) 0.0546(4) Uani 1 1 d .
V6 V 0.07615(13) 0.71053(11) 0.19356(10) 0.0654(5) Uani 1 1 d .
V7 V 0.13040(13) 0.30026(12) 0.73522(10) 0.0661(5) Uani 1 1 d .
O1 O 0.1647(3) 0.1702(3) 0.4139(3) 0.0373(11) Uani 1 1 d .
O2 O 0.2013(4) 0.2548(3) 0.2826(3) 0.0440(13) Uani 1 1 d .
O3 O 0.0351(4) 0.2871(4) 0.2887(3) 0.0443(13) Uani 1 1 d .
O4 O -0.0007(4) 0.1990(3) 0.4181(3) 0.0383(12) Uani 1 1 d .
O6 O 0.3674(4) 0.1512(4) 0.3268(4) 0.0547(15) Uani 1 1 d .
O7 O 0.1638(5) 0.3297(4) 0.1308(4) 0.0667(18) Uani 1 1 d .
O8 O -0.1428(4) 0.2449(4) 0.3375(4) 0.0561(15) Uani 1 1 d .
O9 O 0.0599(4) 0.0630(4) 0.5352(3) 0.0524(15) Uani 1 1 d .
O10 O 0.3013(4) 0.3347(3) 0.3305(3) 0.0471(13) Uani 1 1 d .
O11 O 0.2099(4) 0.4261(4) 0.2163(4) 0.0533(15) Uani 1 1 d .
O12 O 0.0230(5) 0.4633(4) 0.2312(4) 0.073(2) Uani 1 1 d .
O13 O -0.1401(4) 0.4146(4) 0.3400(3) 0.0528(15) Uani 1 1 d D
O14 O -0.1792(4) 0.3218(4) 0.4806(3) 0.0523(14) Uani 1 1 d D
O15 O -0.0753(4) 0.2261(3) 0.5840(3) 0.0417(12) Uani 1 1 d .
O16 O 0.1025(4) 0.1978(4) 0.5805(3) 0.0496(14) Uani 1 1 d .
O17 O 0.2661(4) 0.2431(4) 0.4685(3) 0.0500(14) Uani 1 1 d .
O18 O 0.2870(4) 0.5014(3) 0.2870(4) 0.0538(15) Uani 1 1 d .
O19 O -0.1491(5) 0.5853(4) 0.2986(4) 0.0716(19) Uani 1 1 d .
O20 O -0.2366(4) 0.3640(3) 0.6335(3) 0.0460(13) Uani 1 1 d .
O21 O 0.2040(5) 0.2793(5) 0.6218(4) 0.073(2) Uani 1 1 d .
O22 O 0.3339(5) 0.6520(5) 0.1922(4) 0.076(2) Uani 1 1 d .
O23 O 0.1834(5) 0.6048(4) 0.1841(3) 0.0582(16) Uani 1 1 d .
O24 O 0.1383(5) 0.7396(4) 0.2588(4) 0.0622(17) Uani 1 1 d .
O25 O -0.0022(5) 0.6438(5) 0.1859(4) 0.078(2) Uani 1 1 d .
O26 O -0.0511(5) 0.7745(5) 0.2610(4) 0.077(2) Uani 1 1 d .
O27 O 0.1964(6) 0.2474(5) 0.7875(5) 0.088(2) Uani 1 1 d .
O30 O 0.1025(6) 0.7681(5) 0.1115(4) 0.081(2) Uani 1 1 d .
N1 N 0.2222(8) -0.1279(6) 0.1585(5) 0.100(4) Uani 1 1 d .
H1A H 0.1856 -0.1615 0.1756 0.120 Uiso 1 1 calc R
H1B H 0.2732 -0.1391 0.1157 0.120 Uiso 1 1 calc R
N2 N 0.6936(6) 0.3147(7) -0.0121(5) 0.094(3) Uani 1 1 d .
H2A H 0.7438 0.2826 0.0002 0.113 Uiso 1 1 calc R
H2B H 0.6995 0.3365 -0.0617 0.113 Uiso 1 1 calc R
N3 N -0.4357(8) 0.0340(7) 0.7186(9) 0.137(6) Uani 1 1 d .
H3A H -0.4882 0.0490 0.7594 0.165 Uiso 1 1 calc R
H3B H -0.4174 -0.0163 0.7003 0.165 Uiso 1 1 calc R
N4 N -0.2128(7) 0.4741(7) -0.0249(6) 0.087(3) Uani 1 1 d .
H4A H -0.2378 0.4345 -0.0243 0.105 Uiso 1 1 calc R
H4B H -0.2046 0.5124 -0.0661 0.105 Uiso 1 1 calc R
C1 C 0.4212(6) 0.3746(5) 0.1674(5) 0.046(2) Uani 1 1 d .
C2 C 0.4346(7) 0.4080(7) 0.0854(6) 0.065(3) Uani 1 1 d .
H2C H 0.3823 0.4458 0.0709 0.077 Uiso 1 1 calc R
C3 C 0.5245(8) 0.3854(7) 0.0261(6) 0.071(3) Uani 1 1 d .
H3C H 0.5321 0.4066 -0.0283 0.085 Uiso 1 1 calc R
C4 C 0.6045(7) 0.3310(7) 0.0472(6) 0.063(3) Uani 1 1 d .
C5 C 0.5877(8) 0.2989(8) 0.1285(6) 0.091(4) Uani 1 1 d .
H5A H 0.6387 0.2602 0.1441 0.109 Uiso 1 1 calc R
C6 C -0.2617(6) 0.2022(5) 0.6151(5) 0.0462(19) Uani 1 1 d .
C7 C -0.2330(7) 0.1208(6) 0.5868(6) 0.055(2) Uani 1 1 d .
H7B H -0.1747 0.1039 0.5442 0.066 Uiso 1 1 calc R
C8 C -0.3509(8) 0.2260(7) 0.6813(7) 0.074(3) Uani 1 1 d .
H8B H -0.3699 0.2784 0.7045 0.089 Uiso 1 1 calc R
C9 C -0.1336(6) 0.4805(6) 0.1733(5) 0.049(2) Uani 1 1 d .
C10 C 0.1443(6) 0.0973(5) 0.2815(5) 0.050(2) Uani 1 1 d .
C11 C 0.0930(6) 0.0384(5) 0.3098(5) 0.051(2) Uani 1 1 d .
H11A H 0.0397 0.0478 0.3577 0.061 Uiso 1 1 calc R
C12 C 0.2269(9) 0.0802(8) 0.2105(7) 0.091(4) Uani 1 1 d .
H12A H 0.2649 0.1180 0.1907 0.110 Uiso 1 1 calc R
C13 C 0.1172(7) -0.0341(6) 0.2701(5) 0.054(2) Uani 1 1 d .
H13A H 0.0787 -0.0715 0.2892 0.065 Uiso 1 1 calc R
C14 C 0.1978(8) -0.0513(6) 0.2025(6) 0.067(3) Uani 1 1 d .
C15 C -0.2870(7) 0.0652(6) 0.6191(7) 0.064(3) Uani 1 1 d .
H15A H -0.2643 0.0096 0.6009 0.077 Uiso 1 1 calc R
C16 C -0.3794(8) 0.0921(7) 0.6816(7) 0.075(3) Uani 1 1 d .
C17 C 0.2510(10) 0.0070(8) 0.1706(7) 0.103(5) Uani 1 1 d .
H17A H 0.3033 -0.0030 0.1220 0.124 Uiso 1 1 calc R
C18 C 0.5015(8) 0.3217(7) 0.1842(6) 0.085(4) Uani 1 1 d .
H18A H 0.4949 0.3003 0.2384 0.102 Uiso 1 1 calc R
C19 C -0.1861(8) 0.4759(7) 0.0392(6) 0.067(3) Uani 1 1 d .
C20 C -0.1418(10) 0.5372(9) 0.0391(7) 0.095(4) Uani 1 1 d .
H20A H -0.1303 0.5785 -0.0053 0.114 Uiso 1 1 calc R
C21 C -0.1153(9) 0.5359(8) 0.1059(7) 0.084(4) Uani 1 1 d .
H21A H -0.0832 0.5753 0.1040 0.100 Uiso 1 1 calc R
C22 C -0.1750(10) 0.4208(8) 0.1738(7) 0.088(4) Uani 1 1 d .
H22B H -0.1887 0.3815 0.2195 0.106 Uiso 1 1 calc R
C23 C -0.1987(11) 0.4177(9) 0.1013(9) 0.107(5) Uani 1 1 d .
H23A H -0.2229 0.3735 0.1001 0.128 Uiso 1 1 calc R
C24 C -0.4083(8) 0.1722(7) 0.7106(7) 0.081(4) Uani 1 1 d .
H24A H -0.4683 0.1902 0.7511 0.097 Uiso 1 1 calc R
C25 C 0.2923(9) 0.0924(8) 0.5828(9) 0.093(4) Uani 1 1 d D
C26 C 0.3619(11) 0.0710(9) 0.6125(13) 0.132(6) Uani 1 1 d D
C27 C 0.4072(12) -0.0085(8) 0.6430(16) 0.173(10) Uani 1 1 d .
Cl1 Cl 0.04105(19) 0.38941(16) 0.43400(15) 0.0638(6) Uani 1 1 d .
O1W O 0.0412(7) 0.6007(5) 0.3529(4) 0.098(3) Uani 1 1 d .
O2W O -0.2520(9) 0.6378(9) 0.3554(9) 0.074(4) Uani 0.50 1 d PU
O3W O -0.3231(10) 0.4735(9) 0.4599(9) 0.107(6) Uani 0.50 1 d PD
O4W O 0.1971(14) 0.4591(12) 0.4918(11) 0.241(9) Uiso 1 1 d .
C101 C 0.4202(16) -0.0751(16) 0.5946(13) 0.158(7) Uiso 1 1 d .
N100 N 0.485(2) -0.166(2) 0.6035(18) 0.287(12) Uiso 1 1 d .
C100 C 0.337(4) 0.023(3) 0.522(3) 0.38(3) Uiso 1 1 d .

loop_
_atom_site_aniso_label
_atom_site_aniso_U_11
_atom_site_aniso_U_22
_atom_site_aniso_U_33
_atom_site_aniso_U_23
_atom_site_aniso_U_13
_atom_site_aniso_U_12
As1 0.0375(4) 0.0319(4) 0.0436(5) -0.0057(3) -0.0062(4) -0.0082(3)
As2 0.0610(6) 0.0482(5) 0.0493(5) 0.0106(4) -0.0295(5) -0.0190(4)
As3 0.0401(5) 0.0373(4) 0.0348(4) -0.0067(3) -0.0083(3) -0.0071(3)
As4 0.0525(5) 0.0531(5) 0.0428(5) 0.0046(4) -0.0233(4) -0.0146(4)
As5 0.0483(5) 0.0376(4) 0.0288(4) -0.0048(3) -0.0061(3) -0.0161(4)
V1 0.0394(7) 0.0343(7) 0.0367(7) -0.0064(5) -0.0056(6) -0.0060(6)
V2 0.0579(9) 0.0544(9) 0.0358(7) 0.0096(6) -0.0180(7) -0.0283(7)
V3 0.0493(8) 0.0454(8) 0.0353(7) 0.0008(6) -0.0163(6) -0.0177(6)
V4 0.0396(7) 0.0365(7) 0.0303(7) -0.0025(5) -0.0065(6) -0.0072(6)
V5 0.0704(10) 0.0391(8) 0.0436(8) -0.0087(6) -0.0119(7) -0.0084(7)
V6 0.0723(11) 0.0601(10) 0.0539(10) -0.0012(8) -0.0139(9) -0.0178(9)
V7 0.0751(12) 0.0656(11) 0.0539(10) -0.0027(8) -0.0254(9) -0.0133(9)
O1 0.038(3) 0.039(3) 0.029(3) -0.003(2) -0.004(2) -0.012(2)
O2 0.050(3) 0.047(3) 0.030(3) -0.001(2) -0.001(2) -0.023(3)
O3 0.053(3) 0.051(3) 0.034(3) -0.002(2) -0.015(3) -0.023(3)
O4 0.043(3) 0.036(3) 0.032(3) -0.004(2) -0.006(2) -0.014(2)
O6 0.038(3) 0.045(3) 0.058(4) -0.016(3) 0.001(3) 0.004(2)
O7 0.093(5) 0.079(5) 0.041(3) 0.007(3) -0.021(3) -0.049(4)
O8 0.060(4) 0.063(4) 0.054(4) -0.008(3) -0.022(3) -0.023(3)
O9 0.052(3) 0.044(3) 0.049(3) 0.001(3) -0.009(3) -0.011(3)
O10 0.048(3) 0.043(3) 0.048(3) -0.002(3) -0.013(3) -0.015(3)
O11 0.051(3) 0.046(3) 0.063(4) 0.007(3) -0.018(3) -0.023(3)
O12 0.090(5) 0.061(4) 0.079(5) 0.031(4) -0.043(4) -0.042(4)
O13 0.056(4) 0.055(4) 0.050(3) 0.005(3) -0.024(3) -0.018(3)
O14 0.052(3) 0.056(4) 0.040(3) -0.004(3) -0.013(3) -0.007(3)
O15 0.033(3) 0.048(3) 0.033(3) -0.006(2) -0.004(2) -0.006(2)
O16 0.046(3) 0.060(4) 0.032(3) -0.002(3) -0.008(2) -0.009(3)
O17 0.041(3) 0.068(4) 0.042(3) -0.009(3) -0.012(3) -0.017(3)
O18 0.060(4) 0.032(3) 0.061(4) -0.016(3) -0.018(3) 0.001(3)
O19 0.090(5) 0.060(4) 0.073(5) 0.004(3) -0.039(4) -0.024(4)
O20 0.054(3) 0.035(3) 0.041(3) -0.014(2) -0.009(3) -0.004(2)
O21 0.084(5) 0.094(5) 0.046(4) -0.012(4) -0.011(3) -0.040(4)
O22 0.083(5) 0.066(4) 0.058(4) -0.006(3) 0.000(4) -0.025(4)
O23 0.075(4) 0.053(4) 0.040(3) -0.006(3) -0.016(3) -0.014(3)
O24 0.073(4) 0.053(4) 0.049(4) -0.005(3) -0.013(3) -0.012(3)
O25 0.077(5) 0.084(5) 0.070(5) -0.013(4) -0.023(4) -0.016(4)
O26 0.085(5) 0.063(4) 0.066(4) 0.000(3) -0.022(4) -0.011(4)
O27 0.096(6) 0.087(6) 0.078(5) 0.006(4) -0.043(5) -0.013(4)
O30 0.085(5) 0.082(5) 0.057(4) 0.007(4) -0.008(4) -0.026(4)
N1 0.130(9) 0.085(7) 0.066(6) -0.043(5) 0.031(6) -0.062(6)
N2 0.064(6) 0.114(8) 0.054(5) -0.007(5) 0.008(4) 0.004(5)
N3 0.078(7) 0.096(8) 0.242(16) -0.081(9) 0.001(8) -0.052(6)
N4 0.104(8) 0.108(8) 0.069(6) 0.011(5) -0.049(6) -0.041(6)
C1 0.036(4) 0.045(5) 0.040(4) -0.006(4) -0.001(4) -0.002(4)
C2 0.055(6) 0.070(6) 0.051(6) 0.006(5) -0.014(5) -0.009(5)
C3 0.077(7) 0.073(7) 0.035(5) -0.002(4) -0.007(5) -0.004(6)
C4 0.053(6) 0.065(6) 0.045(5) 0.003(4) 0.001(4) -0.011(5)
C5 0.059(7) 0.115(10) 0.050(6) 0.009(6) -0.011(5) 0.016(6)
C6 0.040(4) 0.045(5) 0.051(5) -0.013(4) -0.014(4) -0.006(4)
C7 0.051(5) 0.048(5) 0.064(6) -0.019(4) -0.022(5) -0.003(4)
C8 0.070(7) 0.059(6) 0.091(8) -0.038(6) -0.004(6) -0.023(5)
C9 0.045(5) 0.057(5) 0.049(5) 0.002(4) -0.022(4) -0.017(4)
C10 0.055(5) 0.040(5) 0.041(5) -0.018(4) 0.006(4) -0.015(4)
C11 0.057(5) 0.041(5) 0.044(5) -0.009(4) -0.003(4) -0.013(4)
C12 0.096(9) 0.090(8) 0.079(8) -0.041(6) 0.030(6) -0.063(7)
C13 0.081(7) 0.046(5) 0.037(5) -0.001(4) -0.016(4) -0.027(5)
C14 0.098(8) 0.037(5) 0.056(6) -0.020(4) -0.007(5) -0.021(5)
C15 0.060(6) 0.046(5) 0.089(7) -0.028(5) -0.027(5) -0.006(5)
C16 0.067(7) 0.064(7) 0.094(8) -0.016(6) -0.022(6) -0.018(5)
C17 0.127(11) 0.079(8) 0.072(8) -0.045(6) 0.041(7) -0.054(8)
C18 0.070(7) 0.084(8) 0.045(6) 0.020(5) -0.001(5) 0.011(6)
C19 0.075(7) 0.082(7) 0.037(5) 0.007(5) -0.028(5) -0.013(6)
C20 0.145(12) 0.126(11) 0.058(7) 0.037(7) -0.059(8) -0.089(10)
C21 0.108(9) 0.107(9) 0.066(7) 0.033(6) -0.054(7) -0.064(8)
C22 0.141(11) 0.080(8) 0.071(7) 0.021(6) -0.072(8) -0.040(8)
C23 0.161(14) 0.085(9) 0.125(11) 0.017(8) -0.092(11) -0.063(9)
C24 0.072(7) 0.065(7) 0.092(8) -0.030(6) 0.013(6) -0.035(6)
C25 0.076(8) 0.079(8) 0.124(11) 0.040(8) -0.053(8) -0.029(6)
C26 0.109(11) 0.070(9) 0.24(2) 0.035(10) -0.100(13) -0.031(8)
C27 0.132(12) 0.048(7) 0.41(3) -0.029(12) -0.203(18) 0.022(7)
Cl1 0.0764(16) 0.0609(14) 0.0583(14) -0.0083(11) -0.0264(12) -0.0192(12)
O1W 0.143(8) 0.083(6) 0.060(5) -0.023(4) -0.019(5) -0.029(5)
O2W 0.051(6) 0.077(7) 0.106(8) -0.041(6) -0.003(6) -0.044(6)
O3W 0.175(18) 0.104(13) 0.101(12) 0.048(10) -0.094(13) -0.092(13)

loop_
_atom_type_symbol
_atom_type_description
_atom_type_scat_dispersion_real
_atom_type_scat_dispersion_imag
_atom_type_scat_source
C C 0.0033 0.0016 'International Tables Vol C Tables 4.2.6.8 and 6.1.1.4'
H H 0.0000 0.0000 'International Tables Vol C Tables 4.2.6.8 and 6.1.1.4'
As As 0.0499 2.0058 'International Tables Vol C Tables 4.2.6.8 and 6.1.1.4'
Cl Cl 0.1484 0.1585 'International Tables Vol C Tables 4.2.6.8 and 6.1.1.4'
N N 0.0061 0.0033 'International Tables Vol C Tables 4.2.6.8 and 6.1.1.4'
Na Na 0.0362 0.0249 'International Tables Vol C Tables 4.2.6.8 and 6.1.1.4'
O O 0.0106 0.0060 'International Tables Vol C Tables 4.2.6.8 and 6.1.1.4'
V V 0.3005 0.5294 'International Tables Vol C Tables 4.2.6.8 and 6.1.1.4'

loop_
_geom_angle_atom_site_label_1
_geom_angle_atom_site_label_2
_geom_angle_atom_site_label_3
_geom_angle
_geom_angle_site_symmetry_1
_geom_angle_site_symmetry_3
O18 As1 O11 108.2(3) . .
O18 As1 O10 104.0(3) . .
O11 As1 O10 113.9(3) . .
O18 As1 C1 111.5(3) . .
O11 As1 C1 111.5(3) . .
O10 As1 C1 107.7(3) . .
O13 As2 O12 113.4(3) . .
O13 As2 O19 106.0(3) . .
O12 As2 O19 107.4(3) . .
O13 As2 C9 109.5(3) . .
O12 As2 C9 109.5(4) . .
O19 As2 C9 111.0(4) . .
O14 As3 O20 105.0(3) . .
O14 As3 O15 111.8(3) . .
O20 As3 O15 108.0(3) . .
O14 As3 C6 112.6(3) . .
O20 As3 C6 109.9(3) . .
O15 As3 C6 109.4(3) . .
O21 As4 O17 103.4(3) . .
O21 As4 O16 109.7(3) . .
O17 As4 O16 113.1(3) . .
O21 As4 C25 114.9(5) . .
O17 As4 C25 107.7(5) . .
O16 As4 C25 108.1(4) . .
O3 As5 O2 85.0(2) . .
O3 As5 O1 143.0(2) . .
O2 As5 O1 84.1(2) . .
O3 As5 O4 84.4(2) . .
O2 As5 O4 145.3(2) . .
O1 As5 O4 84.8(2) . .
O3 As5 C10 108.7(3) . .
O2 As5 C10 109.2(3) . .
O1 As5 C10 108.3(3) . .
O4 As5 C10 105.5(3) . .
O3 As5 V3 41.90(17) . .
O2 As5 V3 120.64(18) . .
O1 As5 V3 120.05(15) . .
O4 As5 V3 42.59(16) . .
C10 As5 V3 111.5(3) . .
O3 As5 V1 119.15(17) . .
O2 As5 V1 41.90(17) . .
O1 As5 V1 42.19(15) . .
O4 As5 V1 120.24(16) . .
C10 As5 V1 114.7(3) . .
V3 As5 V1 133.86(5) . .
O3 As5 V4 119.34(17) . .
O2 As5 V4 119.84(17) . .
O1 As5 V4 42.28(15) . .
O4 As5 V4 42.57(16) . .
C10 As5 V4 111.8(3) . .
V3 As5 V4 81.46(4) . .
V1 As5 V4 81.10(4) . .
O3 As5 V2 42.39(17) . .
O2 As5 V2 42.66(18) . .
O1 As5 V2 119.43(16) . .
O4 As5 V2 120.47(16) . .
C10 As5 V2 114.3(3) . .
V3 As5 V2 81.34(4) . .
V1 As5 V2 80.78(4) . .
V4 As5 V2 133.87(5) . .
O6 V1 O10 106.5(3) . .
O6 V1 O17 105.8(3) . .
O10 V1 O17 83.7(2) . .
O6 V1 O2 106.4(3) . .
O10 V1 O2 91.1(2) . .
O17 V1 O2 147.6(2) . .
O6 V1 O1 107.1(3) . .
O10 V1 O1 146.1(2) . .
O17 V1 O1 91.3(2) . .
O2 V1 O1 75.5(2) . .
O6 V1 As5 110.5(2) . .
O10 V1 As5 122.98(18) . .
O17 V1 As5 123.81(17) . .
O2 V1 As5 37.67(14) . .
O1 V1 As5 37.81(15) . .
O7 V2 O12 105.9(3) . .
O7 V2 O11 103.1(3) . .
O12 V2 O11 86.8(3) . .
O7 V2 O3 105.4(3) . .
O12 V2 O3 91.2(3) . .
O11 V2 O3 150.9(2) . .
O7 V2 O2 106.7(3) . .
O12 V2 O2 147.0(3) . .
O11 V2 O2 91.2(2) . .
O3 V2 O2 75.0(2) . .
O7 V2 As5 108.8(2) . .
O12 V2 As5 123.56(19) . .
O11 V2 As5 125.25(18) . .
O3 V2 As5 37.36(16) . .
O2 V2 As5 37.69(15) . .
O8 V3 O13 104.8(3) . .
O8 V3 O14 106.4(3) . .
O13 V3 O14 85.1(2) . .
O8 V3 O3 106.9(3) . .
O13 V3 O3 90.4(2) . .
O14 V3 O3 146.5(2) . .
O8 V3 O4 107.3(3) . .
O13 V3 O4 147.6(2) . .
O14 V3 O4 90.7(2) . .
O3 V3 O4 75.6(2) . .
O8 V3 As5 110.2(2) . .
O13 V3 As5 123.32(18) . .
O14 V3 As5 123.57(18) . .
O3 V3 As5 37.58(16) . .
O4 V3 As5 38.08(14) . .
O9 V4 O15 106.6(3) . .
O9 V4 O16 106.3(3) . .
O15 V4 O16 85.4(2) . .
O9 V4 O1 105.5(3) . .
O15 V4 O1 147.4(2) . .
O16 V4 O1 90.9(2) . .
O9 V4 O4 106.7(3) . .
O15 V4 O4 90.0(2) . .
O16 V4 O4 146.7(2) . .
O1 V4 O4 75.7(2) . .
O9 V4 As5 109.4(2) . .
O15 V4 As5 122.91(16) . .
O16 V4 As5 123.23(17) . .
O1 V4 As5 37.82(15) . .
O4 V4 As5 37.87(14) . .
O22 V5 O18 106.1(3) . .
O22 V5 O23 102.9(3) . .
O18 V5 O23 91.5(3) . .
O22 V5 O20 108.1(3) . 2_566
O18 V5 O20 82.1(2) . 2_566
O23 V5 O20 149.0(3) . 2_566
O22 V5 O24 102.0(3) . .
O18 V5 O24 151.8(3) . .
O23 V5 O24 80.3(3) . .
O20 V5 O24 91.2(2) 2_566 .
O22 V5 V6 109.0(3) . .
O18 V5 V6 124.4(2) . .
O23 V5 V6 39.62(18) . .
O20 V5 V6 123.89(17) 2_566 .
O24 V5 V6 40.8(2) . .
O30 V6 O23 106.7(3) . .
O30 V6 O26 106.5(4) . .
O23 V6 O26 146.7(3) . .
O30 V6 O25 108.0(4) . .
O23 V6 O25 89.6(3) . .
O26 V6 O25 79.3(3) . .
O30 V6 O24 103.5(4) . .
O23 V6 O24 81.4(3) . .
O26 V6 O24 91.7(3) . .
O25 V6 O24 148.5(3) . .
O30 V6 V5 112.8(3) . .
O23 V6 V5 40.30(19) . .
O26 V6 V5 123.4(2) . .
O25 V6 V5 121.9(2) . .
O24 V6 V5 41.27(18) . .
O30 V6 V7 116.7(3) . 2_566
O23 V6 V7 120.0(2) . 2_566
O26 V6 V7 39.9(2) . 2_566
O25 V6 V7 39.7(2) . 2_566
O24 V6 V7 122.55(19) . 2_566
V5 V6 V7 130.50(7) . 2_566
O27 V7 O21 107.8(4) . .
O27 V7 O19 108.6(4) . 2_566
O21 V7 O19 83.9(3) . 2_566
O27 V7 O25 106.5(4) . 2_566
O21 V7 O25 145.6(3) . 2_566
O19 V7 O25 88.2(3) 2_566 2_566
O27 V7 O26 106.3(4) . 2_566
O21 V7 O26 90.3(3) . 2_566
O19 V7 O26 144.7(3) 2_566 2_566
O25 V7 O26 77.2(3) 2_566 2_566
O27 V7 O2W 91.3(5) . 2_566
O21 V7 O2W 52.2(4) . 2_566
O19 V7 O2W 41.9(4) 2_566 2_566
O25 V7 O2W 130.0(4) 2_566 2_566
O26 V7 O2W 142.3(4) 2_566 2_566
O27 V7 V6 115.1(3) . 2_566
O21 V7 V6 119.4(2) . 2_566
O19 V7 V6 117.9(2) 2_566 2_566
O25 V7 V6 39.0(2) 2_566 2_566
O26 V7 V6 38.6(2) 2_566 2_566
O2W V7 V6 152.9(4) 2_566 2_566
As5 O1 V1 100.0(2) . .
As5 O1 V4 99.9(2) . .
V1 O1 V4 144.6(3) . .
As5 O2 V1 100.4(2) . .
As5 O2 V2 99.6(3) . .
V1 O2 V2 143.0(3) . .
As5 O3 V3 100.5(2) . .
As5 O3 V2 100.3(3) . .
V3 O3 V2 145.6(3) . .
As5 O4 V3 99.3(2) . .
As5 O4 V4 99.6(2) . .
V3 O4 V4 144.1(3) . .
As1 O10 V1 134.7(3) . .
As1 O11 V2 133.5(3) . .
As2 O12 V2 132.2(3) . .
As2 O13 V3 134.8(3) . .
As3 O14 V3 135.6(3) . .
As3 O15 V4 136.0(3) . .
As4 O16 V4 132.4(3) . .
As4 O17 V1 133.5(3) . .
As1 O18 V5 135.3(4) . .
O2W O19 As2 136.2(6) . .
O2W O19 V7 83.6(6) . 2_566
As2 O19 V7 137.2(4) . 2_566
As3 O20 V5 130.6(3) . 2_566
As4 O21 V7 131.4(4) . .
V6 O23 V5 100.1(3) . .
V6 O24 V5 97.9(3) . .
V6 O25 V7 101.3(3) . 2_566
V6 O26 V7 101.5(3) . 2_566
C14 N1 H1A 120.0 . .
C14 N1 H1B 120.0 . .
H1A N1 H1B 120.0 . .
C4 N2 H2A 120.0 . .
C4 N2 H2B 120.0 . .
H2A N2 H2B 120.0 . .
C16 N3 H3A 120.0 . .
C16 N3 H3B 120.0 . .
H3A N3 H3B 120.0 . .
C19 N4 H4A 120.0 . .
C19 N4 H4B 120.0 . .
H4A N4 H4B 120.0 . .
C18 C1 C2 116.3(8) . .
C18 C1 As1 122.0(7) . .
C2 C1 As1 121.5(6) . .
C3 C2 C1 120.7(9) . .
C3 C2 H2C 119.7 . .
C1 C2 H2C 119.7 . .
C2 C3 C4 120.4(9) . .
C2 C3 H3C 119.8 . .
C4 C3 H3C 119.8 . .
N2 C4 C5 124.3(10) . .
N2 C4 C3 118.8(9) . .
C5 C4 C3 116.9(9) . .
C18 C5 C4 121.7(10) . .
C18 C5 H5A 119.1 . .
C4 C5 H5A 119.1 . .
C7 C6 C8 117.8(8) . .
C7 C6 As3 123.3(7) . .
C8 C6 As3 118.8(6) . .
C15 C7 C6 121.9(9) . .
C15 C7 H7B 119.0 . .
C6 C7 H7B 119.0 . .
C24 C8 C6 120.2(9) . .
C24 C8 H8B 119.9 . .
C6 C8 H8B 119.9 . .
C22 C9 C21 118.1(9) . .
C22 C9 As2 121.1(7) . .
C21 C9 As2 120.7(7) . .
C11 C10 C12 118.0(8) . .
C11 C10 As5 122.8(6) . .
C12 C10 As5 119.2(7) . .
C10 C11 C13 122.2(8) . .
C10 C11 H11A 118.9 . .
C13 C11 H11A 118.9 . .
C17 C12 C10 119.6(9) . .
C17 C12 H12A 120.2 . .
C10 C12 H12A 120.2 . .
C14 C13 C11 119.6(8) . .
C14 C13 H13A 120.2 . .
C11 C13 H13A 120.2 . .
C13 C14 C17 120.4(8) . .
C13 C14 N1 119.6(9) . .
C17 C14 N1 119.8(9) . .
C7 C15 C16 119.7(9) . .
C7 C15 H15A 120.1 . .
C16 C15 H15A 120.1 . .
C24 C16 N3 120.0(10) . .
C24 C16 C15 118.9(10) . .
N3 C16 C15 120.8(10) . .
C14 C17 C12 120.0(9) . .
C14 C17 H17A 120.0 . .
C12 C17 H17A 120.0 . .
C5 C18 C1 124.0(9) . .
C5 C18 H18A 118.0 . .
C1 C18 H18A 118.0 . .
C23 C19 N4 119.7(11) . .
C23 C19 C20 118.6(10) . .
N4 C19 C20 121.6(9) . .
C21 C20 C19 119.4(10) . .
C21 C20 H20A 120.3 . .
C19 C20 H20A 120.3 . .
C9 C21 C20 123.1(10) . .
C9 C21 H21A 118.5 . .
C20 C21 H21A 118.5 . .
C9 C22 C23 119.7(10) . .
C9 C22 H22B 120.2 . .
C23 C22 H22B 120.2 . .
C19 C23 C22 120.8(11) . .
C19 C23 H23A 119.6 . .
C22 C23 H23A 119.6 . .
C8 C24 C16 121.1(10) . .
C8 C24 H24A 119.4 . .
C16 C24 H24A 119.4 . .
C26 C25 C100 98(2) . .
C26 C25 As4 127.6(12) . .
C100 C25 As4 124(2) . .
C25 C26 C27 129.6(14) . .
C26 C27 C101 109.8(19) . .
O19 O2W V7 54.5(4) . 2_566
C27 C101 N100 121(2) . .

loop_
_geom_bond_atom_site_label_1
_geom_bond_atom_site_label_2
_geom_bond_distance
_geom_bond_site_symmetry_2
As1 O18 1.668(5) .
As1 O11 1.670(6) .
As1 O10 1.674(5) .
As1 C1 1.876(7) .
As2 O13 1.676(6) .
As2 O12 1.684(7) .
As2 O19 1.712(7) .
As2 C9 1.871(8) .
As3 O14 1.673(6) .
As3 O20 1.678(5) .
As3 O15 1.694(5) .
As3 C6 1.862(8) .
As4 O21 1.670(7) .
As4 O17 1.673(6) .
As4 O16 1.690(6) .
As4 C25 1.875(12) .
As5 O3 1.795(6) .
As5 O2 1.806(5) .
As5 O1 1.809(5) .
As5 O4 1.809(5) .
As5 C10 1.879(8) .
As5 V3 2.8945(16) .
As5 V1 2.9060(16) .
As5 V4 2.9062(15) .
As5 V2 2.9117(16) .
V1 O6 1.597(5) .
V1 O10 1.918(5) .
V1 O17 1.922(6) .
V1 O2 1.973(6) .
V1 O1 1.982(5) .
V2 O7 1.600(6) .
V2 O12 1.950(7) .
V2 O11 1.969(6) .
V2 O3 1.995(5) .
V2 O2 2.001(6) .
V3 O8 1.593(6) .
V3 O13 1.929(6) .
V3 O14 1.930(6) .
V3 O3 1.966(5) .
V3 O4 1.985(5) .
V4 O9 1.584(6) .
V4 O15 1.936(5) .
V4 O16 1.954(6) .
V4 O1 1.985(5) .
V4 O4 1.994(5) .
V5 O22 1.574(7) .
V5 O18 1.962(6) .
V5 O23 1.962(6) .
V5 O20 1.965(5) 2_566
V5 O24 1.989(6) .
V5 V6 2.987(3) .
V6 O30 1.555(7) .
V6 O23 1.935(6) .
V6 O26 1.937(7) .
V6 O25 1.954(8) .
V6 O24 1.972(7) .
V6 V7 3.045(3) 2_566
V7 O27 1.566(8) .
V7 O21 1.927(6) .
V7 O19 1.932(7) 2_566
V7 O25 1.985(7) 2_566
V7 O26 1.995(8) 2_566
V7 O2W 2.358(12) 2_566
V7 V6 3.045(3) 2_566
O19 O2W 1.584(14) .
O19 V7 1.932(7) 2_566
O20 V5 1.965(5) 2_566
O25 V7 1.985(7) 2_566
O26 V7 1.995(8) 2_566
N1 C14 1.468(11) .
N1 H1A 0.8600 .
N1 H1B 0.8600 .
N2 C4 1.365(11) .
N2 H2A 0.8600 .
N2 H2B 0.8600 .
N3 C16 1.410(14) .
N3 H3A 0.8600 .
N3 H3B 0.8600 .
N4 C19 1.354(12) .
N4 H4A 0.8600 .
N4 H4B 0.8600 .
C1 C18 1.360(13) .
C1 C2 1.402(12) .
C2 C3 1.376(13) .
C2 H2C 0.9300 .
C3 C4 1.398(14) .
C3 H3C 0.9300 .
C4 C5 1.381(13) .
C5 C18 1.312(13) .
C5 H5A 0.9300 .
C6 C7 1.382(11) .
C6 C8 1.429(12) .
C7 C15 1.348(13) .
C7 H7B 0.9300 .
C8 C24 1.361(13) .
C8 H8B 0.9300 .
C9 C22 1.341(14) .
C9 C21 1.342(12) .
C10 C11 1.361(11) .
C10 C12 1.410(12) .
C11 C13 1.366(11) .
C11 H11A 0.9300 .
C12 C17 1.379(14) .
C12 H12A 0.9300 .
C13 C14 1.359(13) .
C13 H13A 0.9300 .
C14 C17 1.375(14) .
C15 C16 1.433(14) .
C15 H15A 0.9300 .
C16 C24 1.367(14) .
C17 H17A 0.9300 .
C18 H18A 0.9300 .
C19 C23 1.300(15) .
C19 C20 1.400(15) .
C20 C21 1.386(14) .
C20 H20A 0.9300 .
C21 H21A 0.9300 .
C22 C23 1.475(16) .
C22 H22B 0.9300 .
C23 H23A 0.9300 .
C24 H24A 0.9300 .
C25 C26 1.296(14) .
C25 C100 1.52(5) .
C26 C27 1.362(18) .
C27 C101 1.43(3) .
O2W V7 2.358(12) 2_566
C101 N100 1.50(3) .

loop_
_platon_squeeze_void_nr
_platon_squeeze_void_average_x
_platon_squeeze_void_average_y
_platon_squeeze_void_average_z
_platon_squeeze_void_volume
_platon_squeeze_void_count_electrons
_platon_squeeze_void_content
1 -0.018 -0.001 0.006 1554 243 ' '
